data_4308976
loop_
_publ_author_name
'Oliver Seiler'
'Christian Burschka'
'Markus Fischer'
'Martin Penka'
'Reinhold Tacke'

_publ_contact_author_address
;
Institut f\"ur Anorganische Chemie
Universit\"at W\"urzburg
Am Hubland
97074 W\"urzburg
Bundesrepublik Deutschland
;
_publ_contact_author_email r.tacke@mail.uni-wuerzburg.de
_publ_contact_author_fax '049 931 888-4609'
_publ_contact_author_name 'Professor Dr. Reinhold Tacke'
_publ_contact_author_phone '049 931 888-5250'
_publ_section_title
;
Synthesis and Structural Characterization of Novel Neutral Hexacoordinate
Silicon(IV) Complexes with SiO2N4 Skeletons Containing Cyanato-N or
Thiocyanato-N Ligands
;
_journal_name_full 'Inorganic Chemistry'
_journal_page_first 2337
_journal_page_last 2346
_journal_paper_doi 10.1021/ic0485211
_journal_volume 44
_journal_year 2005
_chemical_formula_moiety 'C20 H30 N6 O2 S4 Si'
_chemical_formula_sum 'C20 H30 N6 O2 S4 Si'
_chemical_formula_weight 542.83
_chemical_name_common
;
trans-Bis(4-(isopropylimino)pent-2-en-2-olato(1-))-
tetra(thiocyanato-N)silicon(IV)
;
_chemical_name_systematic
;
trans-Bis[4-(isopropylimino)pent-2-en-2-olato(1-)]-
tetra(thiocyanato-N)silicon(IV)
;
_space_group_IT_number 14
_symmetry_cell_setting monoclinic
_symmetry_space_group_name_Hall '-P 2yn'
_symmetry_space_group_name_H-M 'P 1 21/n 1'
_atom_sites_solution_hydrogens geom
_atom_sites_solution_primary direct
_atom_sites_solution_secondary difmap
_audit_creation_method SHELXL-97
_cell_angle_alpha 90.00
_cell_angle_beta 100.570(17)
_cell_angle_gamma 90.00
_cell_formula_units_Z 2
_cell_length_a 9.5949(13)
_cell_length_b 10.7216(14)
_cell_length_c 13.339(2)
_cell_measurement_reflns_used 5000
_cell_measurement_temperature 173(2)
_cell_measurement_theta_max 26.95
_cell_measurement_theta_min 4.45
_cell_volume 1348.9(3)
_computing_cell_refinement 'Stoe-IPDS cell'
_computing_data_collection 'Stoe-IPDS expose'
_computing_data_reduction 'Stoe-IPDS integrate'
_computing_molecular_graphics ORTEP-POVRAY
_computing_publication_material Bruker-Shextl
_computing_structure_refinement 'SHELXL-97 (Sheldrick, 1997), Version 6.10'
_computing_structure_solution 'SHELXS-97 (Sheldrick, 1990)'
_diffrn_ambient_temperature 173(2)
_diffrn_measured_fraction_theta_full 0.997
_diffrn_measured_fraction_theta_max 0.997
_diffrn_measurement_device_type Stoe-IPDS
_diffrn_measurement_method Phi-Scans
_diffrn_radiation_monochromator graphite
_diffrn_radiation_source 'fine-focus sealed tube'
_diffrn_radiation_type MoK\a
_diffrn_radiation_wavelength 0.71073
_diffrn_reflns_av_R_equivalents 0.0605
_diffrn_reflns_av_sigmaI/netI 0.0474
_diffrn_reflns_limit_h_max 11
_diffrn_reflns_limit_h_min -11
_diffrn_reflns_limit_k_max 12
_diffrn_reflns_limit_k_min -12
_diffrn_reflns_limit_l_max 15
_diffrn_reflns_limit_l_min -15
_diffrn_reflns_number 9480
_diffrn_reflns_theta_full 24.74
_diffrn_reflns_theta_max 24.74
_diffrn_reflns_theta_min 2.42
_exptl_absorpt_coefficient_mu 0.425
_exptl_absorpt_correction_type none
_exptl_crystal_colour colorless
_exptl_crystal_density_diffrn 1.336
_exptl_crystal_density_method 'not measured'
_exptl_crystal_description prism
_exptl_crystal_F_000 572
_exptl_crystal_size_max 0.5
_exptl_crystal_size_mid 0.4
_exptl_crystal_size_min 0.15
_refine_diff_density_max 0.245
_refine_diff_density_min -0.208
_refine_diff_density_rms 0.047
_refine_ls_extinction_method none
_refine_ls_goodness_of_fit_ref 0.916
_refine_ls_hydrogen_treatment mixed
_refine_ls_matrix_type full
_refine_ls_number_parameters 158
_refine_ls_number_reflns 2301
_refine_ls_number_restraints 0
_refine_ls_restrained_S_all 0.916
_refine_ls_R_factor_all 0.0472
_refine_ls_R_factor_gt 0.0304
_refine_ls_shift/su_max 0.000
_refine_ls_shift/su_mean 0.000
_refine_ls_structure_factor_coef Fsqd
_refine_ls_weighting_details 'calc w=1/[\s^2^(Fo^2^)+(0.0378P)^2^+0.0000P] where P=(Fo^2^+2Fc^2^)/3'
_refine_ls_weighting_scheme calc
_refine_ls_wR_factor_gt 0.0656
_refine_ls_wR_factor_ref 0.0701
_reflns_number_gt 1714
_reflns_number_total 2301
_reflns_threshold_expression >2sigma(I)
_cod_data_source_file ic0485211si20041027_112104_1.cif
_cod_data_source_block 8
_cod_original_cell_volume 1349.0(3)
_cod_database_code 4308976

loop_
_symmetry_equiv_pos_as_xyz
'x, y, z'
'-x+1/2, y+1/2, -z+1/2'
'-x, -y, -z'
'x-1/2, -y-1/2, z-1/2'

loop_
_atom_site_label
_atom_site_type_symbol
_atom_site_fract_x
_atom_site_fract_y
_atom_site_fract_z
_atom_site_U_iso_or_equiv
_atom_site_adp_type
_atom_site_occupancy
_atom_site_symmetry_multiplicity
_atom_site_calc_flag
_atom_site_refinement_flags
_atom_site_disorder_assembly
_atom_site_disorder_group
Si Si 0.0000 0.5000 0.5000 0.02113(17) Uani 1 2 d S . .
O O 0.16650(13) 0.42539(11) 0.53658(10) 0.0263(3) Uani 1 1 d . . .
N1 N -0.01062(16) 0.50566(14) 0.63441(12) 0.0259(4) Uani 1 1 d . . .
C1 C -0.03146(19) 0.51551(16) 0.71747(14) 0.0236(4) Uani 1 1 d . . .
S1 S -0.06215(6) 0.53155(5) 0.83078(4) 0.03319(14) Uani 1 1 d . . .
N2 N 0.09497(17) 0.64707(15) 0.51164(12) 0.0269(4) Uani 1 1 d . . .
C2 C 0.1515(2) 0.74356(18) 0.51567(14) 0.0269(4) Uani 1 1 d . . .
S2 S 0.22899(8) 0.87510(6) 0.52315(5) 0.0565(2) Uani 1 1 d . . .
C3 C 0.1804(2) 0.23916(18) 0.43269(15) 0.0293(4) Uani 1 1 d . . .
H3A H 0.1157 0.1874 0.4638 0.044 Uiso 1 1 calc R . .
H3B H 0.2554 0.1867 0.4142 0.044 Uiso 1 1 calc R . .
H3C H 0.1277 0.2795 0.3714 0.044 Uiso 1 1 calc R . .
C4 C 0.2453(2) 0.33671(16) 0.50720(13) 0.0229(4) Uani 1 1 d . . .
C5 C 0.3856(2) 0.33171(17) 0.54926(14) 0.0260(4) Uani 1 1 d . . .
H5 H 0.4398 0.2690 0.5238 0.031 Uiso 1 1 calc R . .
C6 C 0.4596(2) 0.40987(16) 0.62692(14) 0.0251(4) Uani 1 1 d . . .
C7 C 0.6138(2) 0.38668(19) 0.66144(17) 0.0356(5) Uani 1 1 d . . .
H7A H 0.6668 0.4245 0.6130 0.053 Uiso 1 1 calc R . .
H7B H 0.6315 0.2966 0.6650 0.053 Uiso 1 1 calc R . .
H7C H 0.6447 0.4237 0.7291 0.053 Uiso 1 1 calc R . .
N3 N 0.39551(18) 0.49893(15) 0.66813(12) 0.0256(4) Uani 1 1 d . . .
H H 0.306(2) 0.505(2) 0.6460(16) 0.031 Uiso 1 1 d . . .
C8 C 0.4559(2) 0.58353(18) 0.75264(14) 0.0283(4) Uani 1 1 d . . .
H8 H 0.5139 0.5334 0.8084 0.034 Uiso 1 1 calc R . .
C9 C 0.5491(2) 0.6817(2) 0.71758(17) 0.0372(5) Uani 1 1 d . . .
H9A H 0.6264 0.6412 0.6911 0.056 Uiso 1 1 calc R . .
H9B H 0.5887 0.7354 0.7752 0.056 Uiso 1 1 calc R . .
H9C H 0.4926 0.7322 0.6637 0.056 Uiso 1 1 calc R . .
C10 C 0.3334(3) 0.6422(2) 0.79240(17) 0.0415(5) Uani 1 1 d . . .
H10A H 0.2753 0.6907 0.7379 0.062 Uiso 1 1 calc R . .
H10B H 0.3701 0.6973 0.8498 0.062 Uiso 1 1 calc R . .
H10C H 0.2753 0.5765 0.8152 0.062 Uiso 1 1 calc R . .

loop_
_atom_site_aniso_label
_atom_site_aniso_U_11
_atom_site_aniso_U_22
_atom_site_aniso_U_33
_atom_site_aniso_U_23
_atom_site_aniso_U_13
_atom_site_aniso_U_12
Si 0.0178(4) 0.0210(4) 0.0245(4) -0.0039(3) 0.0034(3) -0.0015(3)
O 0.0216(7) 0.0254(7) 0.0303(7) -0.0060(5) 0.0010(5) 0.0037(5)
N1 0.0256(9) 0.0267(8) 0.0256(8) -0.0034(6) 0.0056(7) 0.0006(7)
C1 0.0193(9) 0.0165(9) 0.0338(11) -0.0018(7) 0.0017(8) 0.0002(7)
S1 0.0402(3) 0.0330(3) 0.0281(3) -0.0036(2) 0.0108(2) -0.0003(2)
N2 0.0229(9) 0.0241(9) 0.0340(9) -0.0046(6) 0.0056(7) -0.0025(7)
C2 0.0261(11) 0.0269(11) 0.0275(10) -0.0007(7) 0.0047(8) -0.0024(9)
S2 0.0717(5) 0.0333(3) 0.0647(4) -0.0031(3) 0.0135(3) -0.0278(3)
C3 0.0300(11) 0.0237(10) 0.0339(11) -0.0054(8) 0.0050(8) 0.0017(8)
C4 0.0258(10) 0.0183(9) 0.0255(9) 0.0008(7) 0.0071(8) 0.0008(8)
C5 0.0240(10) 0.0226(9) 0.0321(10) 0.0008(8) 0.0069(8) 0.0042(8)
C6 0.0239(10) 0.0221(9) 0.0291(9) 0.0054(7) 0.0040(8) 0.0009(8)
C7 0.0259(11) 0.0302(11) 0.0481(13) 0.0011(9) -0.0004(9) 0.0034(9)
N3 0.0207(8) 0.0271(9) 0.0276(8) -0.0013(6) 0.0008(7) -0.0021(7)
C8 0.0292(11) 0.0287(10) 0.0252(10) -0.0024(7) 0.0002(8) -0.0042(8)
C9 0.0382(13) 0.0317(11) 0.0420(12) -0.0033(9) 0.0083(10) -0.0090(10)
C10 0.0439(14) 0.0486(13) 0.0339(12) -0.0134(9) 0.0119(10) -0.0067(11)

loop_
_atom_type_symbol
_atom_type_description
_atom_type_scat_dispersion_real
_atom_type_scat_dispersion_imag
_atom_type_scat_source
C C 0.0033 0.0016 'International Tables Vol C Tables 4.2.6.8 and 6.1.1.4'
H H 0.0000 0.0000 'International Tables Vol C Tables 4.2.6.8 and 6.1.1.4'
N N 0.0061 0.0033 'International Tables Vol C Tables 4.2.6.8 and 6.1.1.4'
O O 0.0106 0.0060 'International Tables Vol C Tables 4.2.6.8 and 6.1.1.4'
Si Si 0.0817 0.0704 'International Tables Vol C Tables 4.2.6.8 and 6.1.1.4'
S S 0.1246 0.1234 'International Tables Vol C Tables 4.2.6.8 and 6.1.1.4'

loop_
_geom_angle_atom_site_label_1
_geom_angle_atom_site_label_2
_geom_angle_atom_site_label_3
_geom_angle
_geom_angle_site_symmetry_1
_geom_angle_site_symmetry_3
_geom_angle_publ_flag
O Si O 180.0 3_566 . y
O Si N2 92.55(7) 3_566 . y
O Si N2 87.45(7) . . y
O Si N2 87.45(7) 3_566 3_566 y
O Si N2 92.55(7) . 3_566 y
N2 Si N2 180.0 . 3_566 y
O Si N1 92.62(6) 3_566 . y
O Si N1 87.38(6) . . y
N2 Si N1 90.27(7) . . y
N2 Si N1 89.73(7) 3_566 . y
O Si N1 87.38(6) 3_566 3_566 y
O Si N1 92.62(6) . 3_566 y
N2 Si N1 89.73(7) . 3_566 y
N2 Si N1 90.27(7) 3_566 3_566 y
N1 Si N1 180.0 . 3_566 y
C4 O Si 141.32(12) . . ?
C1 N1 Si 172.66(15) . . y
N1 C1 S1 178.78(17) . . y
C2 N2 Si 176.99(16) . . y
N2 C2 S2 179.06(17) . . y
C4 C3 H3A 109.5 . . ?
C4 C3 H3B 109.5 . . ?
H3A C3 H3B 109.5 . . ?
C4 C3 H3C 109.5 . . ?
H3A C3 H3C 109.5 . . ?
H3B C3 H3C 109.5 . . ?
O C4 C5 118.93(16) . . ?
O C4 C3 120.63(16) . . ?
C5 C4 C3 120.37(16) . . ?
C4 C5 C6 127.08(17) . . ?
C4 C5 H5 116.5 . . ?
C6 C5 H5 116.5 . . ?
N3 C6 C5 121.79(17) . . ?
N3 C6 C7 120.57(18) . . ?
C5 C6 C7 117.63(17) . . ?
C6 C7 H7A 109.5 . . ?
C6 C7 H7B 109.5 . . ?
H7A C7 H7B 109.5 . . ?
C6 C7 H7C 109.5 . . ?
H7A C7 H7C 109.5 . . ?
H7B C7 H7C 109.5 . . ?
H N3 C6 115.6(14) . . ?
H N3 C8 116.1(14) . . ?
C6 N3 C8 128.17(17) . . ?
H N3 H 0.0(11) . . ?
C6 N3 H 115.6(14) . . ?
C8 N3 H 116.1(14) . . ?
N3 C8 C9 111.27(16) . . ?
N3 C8 C10 107.49(16) . . ?
C9 C8 C10 111.20(17) . . ?
N3 C8 H8 108.9 . . ?
C9 C8 H8 108.9 . . ?
C10 C8 H8 108.9 . . ?
C8 C9 H9A 109.5 . . ?
C8 C9 H9B 109.5 . . ?
H9A C9 H9B 109.5 . . ?
C8 C9 H9C 109.5 . . ?
H9A C9 H9C 109.5 . . ?
H9B C9 H9C 109.5 . . ?
C8 C10 H10A 109.5 . . ?
C8 C10 H10B 109.5 . . ?
H10A C10 H10B 109.5 . . ?
C8 C10 H10C 109.5 . . ?
H10A C10 H10C 109.5 . . ?
H10B C10 H10C 109.5 . . ?

loop_
_geom_bond_atom_site_label_1
_geom_bond_atom_site_label_2
_geom_bond_distance
_geom_bond_site_symmetry_2
_geom_bond_publ_flag
Si O 1.7732(12) 3_566 y
Si O 1.7732(12) . y
Si N2 1.8135(16) . y
Si N2 1.8135(16) 3_566 y
Si N1 1.8153(16) . y
Si N1 1.8153(16) 3_566 y
O C4 1.318(2) . ?
N1 C1 1.166(2) . y
C1 S1 1.6013(19) . y
N2 C2 1.165(2) . y
C2 S2 1.589(2) . y
C3 C4 1.497(3) . ?
C3 H3A 0.9800 . ?
C3 H3B 0.9800 . ?
C3 H3C 0.9800 . ?
C4 C5 1.361(3) . ?
C5 C6 1.418(3) . ?
C5 H5 0.9500 . ?
C6 N3 1.310(2) . ?
C6 C7 1.488(3) . ?
C7 H7A 0.9800 . ?
C7 H7B 0.9800 . ?
C7 H7C 0.9800 . ?
N3 H 0.86(2) . ?
N3 C8 1.480(2) . ?
N3 H 0.86(2) . ?
C8 C9 1.509(3) . ?
C8 C10 1.513(3) . ?
C8 H8 1.0000 . ?
C9 H9A 0.9800 . ?
C9 H9B 0.9800 . ?
C9 H9C 0.9800 . ?
C10 H10A 0.9800 . ?
C10 H10B 0.9800 . ?
C10 H10C 0.9800 . ?
